data_2010692
loop_
_publ_author_name
'Okabe, Nobuo '
'Oya, Naomi'

_publ_section_title
;
 Copper(II) and zinc(II) complexes of pyridine-2,6-dicarboxylic acid
;
_journal_issue 3
_journal_name_full 'Acta Crystallographica Section C'
_journal_page_first 305
_journal_page_last 307
_journal_paper_doi 10.1107/S0108270199015565
_journal_volume 56
_journal_year 2000
_chemical_formula_iupac '[Cu (C7 H4 N O4 )2 ] , H2 O'
_chemical_formula_moiety 'C14 H8 Cu N2 O8 , H2 O'
_chemical_formula_sum 'C14 H10 Cu N2 O9'
_chemical_formula_weight 413.80
_space_group_IT_number 52
_symmetry_cell_setting orthorhombic
_symmetry_space_group_name_Hall '-P 2a 2bc'
_symmetry_space_group_name_H-M 'P n n a'
_atom_type_scat_source 'International Tables for X-ray Crystallography Vol.IV'
_cell_angle_alpha 90
_cell_angle_beta 90
_cell_angle_gamma 90
_cell_formula_units_Z 4
_cell_length_a 7.903(4)
_cell_length_b 11.068(4)
_cell_length_c 17.053(3)
_cell_measurement_reflns_used 25
_cell_measurement_temperature 296
_cell_measurement_theta_max 15.0
_cell_measurement_theta_min 14.1
_cell_volume 1491.6(10)
_computing_cell_refinement 'MSC/AFC Diffractometer Control Software'
_computing_data_collection
;MSC/AFC Diffractometer Control Software (Molecular Structure
 Corporation, 1992a)
;
_computing_data_reduction 'TEXSAN PROCESS (Molecular Structure Corporation, 1992b)'
_computing_molecular_graphics 'ORTEPII (Johnson, 1976)'
_computing_structure_refinement 'TEXSAN/LS (Molecular Structure Corporation, 1992)'
_computing_structure_solution 'SIR88 (Burla et al., 1989)'
_diffrn_measurement_device 'Rigaku AFC5R'
_diffrn_measurement_method \w-2\q
_diffrn_radiation_type MoK\a
_diffrn_radiation_wavelength .71069
_diffrn_reflns_av_R_equivalents 0
_diffrn_reflns_limit_h_max 9
_diffrn_reflns_limit_h_min 0
_diffrn_reflns_limit_k_max 14
_diffrn_reflns_limit_k_min 0
_diffrn_reflns_limit_l_max 21
_diffrn_reflns_limit_l_min 0
_diffrn_reflns_number 1727
_diffrn_reflns_theta_max 27.5
_diffrn_standards_decay_% 0
_diffrn_standards_interval_count 150
_diffrn_standards_number 3
_exptl_absorpt_coefficient_mu 1.523
_exptl_absorpt_correction_T_max .859
_exptl_absorpt_correction_T_min .784
_exptl_absorpt_correction_type psi-scan
_exptl_absorpt_process_details '(North et al., 1968)'
_exptl_crystal_colour blue
_exptl_crystal_density_diffrn 1.843
_exptl_crystal_density_meas ?
_exptl_crystal_description pillar
_exptl_crystal_size_max .40
_exptl_crystal_size_mid .10
_exptl_crystal_size_min .10
_refine_diff_density_max 1.06
_refine_diff_density_min -.75
_refine_ls_extinction_method none
_refine_ls_goodness_of_fit_ref 1.03
_refine_ls_hydrogen_treatment noref
_refine_ls_number_parameters 121
_refine_ls_number_reflns 1724
_refine_ls_R_factor_gt .081
_refine_ls_shift/su_max .000
_refine_ls_structure_factor_coef Fsqd
_refine_ls_weighting_details 'w = 1/\s^2^(F~o~)'
_refine_ls_weighting_scheme calc
_refine_ls_wR_factor_ref .129
_reflns_number_gt 1724
_reflns_number_total 1727
_reflns_observed_criterion I>0.00\s(I)
_cod_data_source_file bm1356.cif
_cod_data_source_block I
_cod_depositor_comments
;
 Marking attached hydrogen atoms.

 Antanas Vaitkus,
 2017-08-07

The following automatic conversions were performed:

'_atom_site_thermal_displace_type' tag value 'Uij' was replaced with
'Uani' value 21 time.

Automatic conversion script
Id: cif_fix_values 1646 2011-03-28 12:23:43Z adriana 

The following automatic conversions were performed:

'_exptl_crystal_density_meas' value 'not measured' was changed to '?'
- the value is perceived as not measured.

Automatic conversion script
Id: cif_fix_values 3008 2015-01-20 13:52:24Z robertas 

The following automatic conversions were performed:

'_refine_ls_weighting_scheme' value 'w = 1/\s^2^(F~o~)' was changed
to 'calc'. New tag '_refine_ls_weighting_details' was created. The
value of the new tag was set to 'w = 1/\s^2^(F~o~)'.

Automatic conversion script
Id: cif_fix_values 3143 2015-03-26 13:38:13Z robertas 
;
_cod_original_cell_volume 1491.0(10)
_cod_database_code 2010692

loop_
_symmetry_equiv_pos_as_xyz
'  +x,  +y,  +z'
'1/2-x,  -y,  +z'
'  +x,1/2-y,1/2-z'
1/2-x,1/2+y,1/2-z
'  -x,  -y,  -z'
'1/2+x,  +y,  -z'
'  -x,1/2+y,1/2+z'
1/2+x,1/2-y,1/2+z

loop_
_atom_site_aniso_label
_atom_site_aniso_U_11
_atom_site_aniso_U_22
_atom_site_aniso_U_33
_atom_site_aniso_U_12
_atom_site_aniso_U_13
_atom_site_aniso_U_23
Cu1 .0290(3) .0307(4) .0192(3) .0035(4) .0000 .0000
O1 .052(2) .036(2) .047(2) .016(2) -.001(2) -.009(2)
O2 .044(2) .035(2) .0290(10) .0120(10) -.0030(10) .0000(10)
O3 .037(2) .052(2) .0290(10) -.016(2) -.0050(10) .0060(10)
O4 .0310(10) .051(2) .035(2) -.0110(10) .0010(10) .0020(10)
O5 .021(2) .043(2) .034(2) .0000 .0000 .006(2)
N1 .026(2) .030(2) .018(2) -.001(2) .0000 .0000
N2 .022(2) .026(2) .024(2) .002(2) .0000 .0000
C1 .024(2) .028(2) .028(2) -.002(2) .000(2) -.004(2)
C2 .031(2) .045(3) .026(2) -.003(2) .000(2) -.006(2)
C3 .034(3) .063(4) .023(2) -.007(4) .0000 .0000
C4 .027(2) .036(2) .034(2) -.001(2) -.001(2) -.007(2)
C5 .026(2) .028(2) .028(2) .002(2) .000(2) -.001(2)
C6 .029(2) .041(2) .026(2) .005(2) .006(2) .005(2)
C7 .034(3) .048(3) .020(2) .005(3) .0000 .0000
C8 .024(2) .032(2) .035(2) -.004(2) -.004(2) .005(2)

loop_
_atom_site_label
_atom_site_fract_x
_atom_site_fract_y
_atom_site_fract_z
_atom_site_U_iso_or_equiv
_atom_site_thermal_displace_type
_atom_site_calc_flag
_atom_site_calc_attached_atom
_atom_site_attached_hydrogens
Cu1 .7500 .0000 .31655(3) .0263 Uani ? ? 0
O1 .5177(4) .2672(3) .4344(2) .0451 Uani ? ? 0
O2 .6131(4) .1509(3) .3369(2) .0360 Uani ? ? 0
O3 1.0058(4) .1062(3) .2785(2) .0394 Uani ? ? 0
O4 1.1465(4) .1373(3) .1657(2) .0389 Uani ? ? 0
O5 .3744(4) .2500 .2500 .0326 Uani ? ? 2
N1 .7500 .0000 .4288(2) .0246 Uani ? ? 0
N2 .7500 .0000 .1987(2) .0237 Uani ? ? 0
C1 .6753(5) .0911(4) .4656(2) .0266 Uani ? ? 0
C2 .6743(5) .0945(4) .5470(2) .0341 Uani ? ? 0
C3 .7500 .0000 .5871(3) .0398 Uani ? ? 0
C4 .5947(5) .1798(4) .4105(2) .0322 Uani ? ? 0
C5 .8759(5) .0510(4) .1579(2) .0272 Uani ? ? 0
C6 .8771(5) .0562(4) .0765(2) .0319 Uani ? ? 0
C7 .7500 .0000 .0362(3) .0340 Uani ? ? 0
C8 1.0157(5) .1019(4) .2074(2) .0302 Uani ? ? 0
H1 .6239 .1670 .5786 .0439 Uani ? ? 0
H2 .7500 .0000 .6432 .0439 Uani ? ? 0
H3 .9602 .1082 .0485 .0439 Uani ? ? 0
H4 .7500 .0000 -.0204 .0439 Uani ? ? 0
H5 1.2395 .1705 .2018 .0439 Uani ? ? 0

loop_
_geom_angle_atom_site_label_1
_geom_angle_atom_site_label_2
_geom_angle_atom_site_label_3
_geom_angle_site_symmetry_1
_geom_angle_site_symmetry_3
_geom_angle
_geom_angle_publ_flag
O2 Cu1 O2 ? 2_655 160.2(2) no
O2 Cu1 O3 ? ? 95.30(10) yes
O2 Cu1 N1 2_655 ? 80.10(8) yes
O3 Cu1 N2 ? ? 74.50(7) yes
O3 Cu1 N1 2_655 ? 105.50(7) yes
O2 Cu1 O3 ? 2_655 90.00(10) no
O2 Cu1 N1 ? ? 80.10(8) no
O2 Cu1 N2 ? ? 99.90(8) no
O2 Cu1 O3 2_655 ? 90.00(10) no
O2 Cu1 O3 2_655 2_655 95.30(10) no
O2 Cu1 N2 2_655 ? 99.90(8) no
O3 Cu1 O3 ? 2_655 149.00(10) no
O3 Cu1 N1 ? ? 105.50(7) no
O3 Cu1 N2 2_655 ? 74.50(7) no
N1 Cu1 N2 ? ? 180.0000 no
Cu1 O2 C4 ? ? 115.4(3) no
Cu1 O3 C8 ? ? 107.5(3) no
Cu1 N1 C1 ? ? 118.3(2) no
Cu1 N1 C1 ? 2_655 118.3(2) no
C1 N1 C1 ? 2_655 123.5(4) no
Cu1 N2 C5 ? ? 121.3(2) no
Cu1 N2 C5 ? 2_655 121.3(2) no
C5 N2 C5 ? 2_655 117.3(4) no
N1 C1 C2 ? ? 119.8(4) no
N1 C1 C4 ? ? 112.9(3) no
C2 C1 C4 ? ? 127.3(4) no
C1 C2 C3 ? ? 118.0(4) no
C2 C3 C2 ? 2_655 120.9(5) no
O1 C4 O2 ? ? 125.2(4) no
O1 C4 C1 ? ? 121.6(4) no
O2 C4 C1 ? ? 113.2(3) no
N2 C5 C6 ? ? 122.8(4) no
N2 C5 C8 ? ? 114.4(3) no
C6 C5 C8 ? ? 122.8(4) no
C5 C6 C7 ? ? 118.6(4) yes
C6 C7 C6 ? 2_655 119.7(5) no
O3 C8 O4 ? ? 125.3(4) no
O3 C8 C5 ? ? 121.9(4) no
O4 C8 C5 ? ? 112.8(3) no

loop_
_geom_bond_atom_site_label_1
_geom_bond_atom_site_label_2
_geom_bond_site_symmetry_1
_geom_bond_site_symmetry_2
_geom_bond_distance
_geom_bond_publ_flag
Cu1 O2 ? ? 2.019(3) yes
Cu1 O3 ? ? 2.427(3) yes
Cu1 N1 ? ? 1.914(4) yes
Cu1 N2 ? ? 2.009(4) yes
Cu1 O2 ? 2_655 2.019(3) no
Cu1 O3 ? 2_655 2.427(3) no
O1 C4 ? ? 1.213(5) no
O2 C4 ? ? 1.303(4) no
O3 C8 ? ? 1.216(5) no
O4 C8 ? ? 1.314(5) no
N1 C1 ? ? 1.327(4) no
N1 C1 ? 2_655 1.327(4) no
N2 C5 ? ? 1.339(4) no
N2 C5 ? 2_655 1.339(4) no
C1 C2 ? ? 1.388(5) no
C1 C4 ? ? 1.501(6) no
C2 C3 ? ? 1.385(5) no
C5 C6 ? ? 1.390(5) no
C5 C8 ? ? 1.500(5) no
C6 C7 ? ? 1.366(5) no

loop_
_geom_hbond_atom_site_label_D
_geom_hbond_atom_site_label_H
_geom_hbond_atom_site_label_A
_geom_hbond_site_symmetry_A
_geom_hbond_distance_DH
_geom_hbond_distance_HA
_geom_hbond_distance_DA
_geom_hbond_angle_DHA
_geom_hbond_publ_flag
O4 H5 O5 1_655 1.03 1.61 2.621(4) 168 yes
O5 . O2 . . . 2.638(4) . yes

loop_
_geom_torsion_atom_site_label_1
_geom_torsion_atom_site_label_2
_geom_torsion_atom_site_label_3
_geom_torsion_atom_site_label_4
_geom_torsion_site_symmetry_1
_geom_torsion
_geom_torsion_publ_flag
Cu1 O2 C4 O1 . 179.7(3) no
Cu1 O2 C4 C1 . -2.0(4) no
Cu1 O3 C8 O4 . -171.8(3) no
Cu1 O3 C8 C5 . 6.7(5) no
Cu1 N1 C1 C2 . -179.4(3) no
Cu1 N1 C1 C4 . 2.2(3) no
Cu1 N2 C5 C6 . -177.8(3) no
Cu1 N2 C5 C8 . 2.3(4) no
O1 C4 C1 N1 . 178.4(4) no
O1 C4 C1 C2 . .2(7) no
O2 Cu1 O2 C4 2_655 2.5(3) no
O2 Cu1 O3 C8 . -102.8(3) no
O2 Cu1 N1 C1 . -2.6(2) no
O2 Cu1 N2 C5 . 93.4(2) no
O2 C4 C1 N1 . .0(5) no
O2 C4 C1 C2 . -178.2(4) no
O3 Cu1 O2 C4 . -102.3(3) no
O3 Cu1 O3 C8 2_655 -4.0(3) no
O3 Cu1 N1 C1 . 90.2(2) no
O3 Cu1 N2 C5 . .6(2) no
O3 C8 C5 N2 . -6.7(6) no
O3 C8 C5 C6 . 173.4(4) no
O4 C8 C5 N2 . 171.9(3) no
O4 C8 C5 C6 . -8.0(6) no
N1 Cu1 O2 C4 . 2.5(3) no
N1 Cu1 O3 C8 . 176.0(3) no
N1 C1 C2 C3 . -1.1(5) no
N2 Cu1 O2 C4 . -177.5(3) no
N2 Cu1 O3 C8 . -4.0(3) no
N2 C5 C6 C7 . -4.3(6) no
C1 N1 C1 C2 2_655 .6(3) no
C1 N1 C1 C4 2_655 -177.8(3) no
